data_1553912
loop_
_publ_author_name
'Chen, Changjun'
'Pan, Yixiao'
'Zhao, Haoqiang'
'Xu, Xin'
'Xu, Jianbin'
'Zhang, Zongyao'
'Xi, Siqi'
'Xu, Lijin'
'Li, Huanrong'

_publ_section_title
;
 A versatile rhodium(iii) catalyst for direct acyloxylation of aryl and
 alkenyl C--H bonds with carboxylic acids
;
_journal_issue 3
_journal_name_full 'Organic Chemistry Frontiers'
_journal_page_first 415
_journal_paper_doi 10.1039/C7QO00844A
_journal_volume 5
_journal_year 2018
_chemical_formula_sum 'C3.8 H2.8 Br0.2 N0.2 O0.4'
_chemical_formula_weight 73.64
_space_group_IT_number 14
_space_group_name_Hall '-P 2ybc'
_space_group_name_H-M_alt 'P 1 21/c 1'
_symmetry_cell_setting monoclinic
_symmetry_space_group_name_H-M 'P 1 21/c 1'
_atom_sites_solution_hydrogens geom
_atom_sites_solution_primary direct
_atom_sites_solution_secondary difmap
_audit_creation_method SHELXL-97
_audit_update_record
;
2017-07-21 deposited with the CCDC.
2017-10-13 downloaded from the CCDC.
;
_cell_angle_alpha 90.00
_cell_angle_beta 100.200(3)
_cell_angle_gamma 90.00
_cell_formula_units_Z 20
_cell_length_a 17.1209(10)
_cell_length_b 6.8257(5)
_cell_length_c 14.2218(10)
_cell_measurement_reflns_used 4800
_cell_measurement_temperature 150(2)
_cell_measurement_theta_max 26.30
_cell_measurement_theta_min 2.91
_cell_volume 1635.72(19)
_computing_cell_refinement 'Bruker SAINT'
_computing_data_collection 'Bruker APEX2'
_computing_data_reduction 'Bruker SAINT'
_computing_molecular_graphics 'Bruker SHELXTL'
_computing_publication_material 'Bruker SHELXTL'
_computing_structure_refinement 'SHELXL-97 (Sheldrick, 2008)'
_computing_structure_solution 'SHELXS-97 (Sheldrick, 2008)'
_diffrn_ambient_temperature 150(2)
_diffrn_measured_fraction_theta_full 0.989
_diffrn_measured_fraction_theta_max 0.989
_diffrn_measurement_device_type 'Bruker APEX-II CCD'
_diffrn_measurement_method '\f and \w scans'
_diffrn_radiation_monochromator graphite
_diffrn_radiation_source 'fine-focus sealed tube'
_diffrn_radiation_type MoK\a
_diffrn_radiation_wavelength 0.71073
_diffrn_reflns_av_R_equivalents 0.0370
_diffrn_reflns_av_sigmaI/netI 0.0342
_diffrn_reflns_limit_h_max 21
_diffrn_reflns_limit_h_min -21
_diffrn_reflns_limit_k_max 8
_diffrn_reflns_limit_k_min -7
_diffrn_reflns_limit_l_max 17
_diffrn_reflns_limit_l_min -17
_diffrn_reflns_number 12488
_diffrn_reflns_theta_full 26.38
_diffrn_reflns_theta_max 26.38
_diffrn_reflns_theta_min 2.91
_exptl_absorpt_coefficient_mu 2.522
_exptl_absorpt_correction_T_max 0.6325
_exptl_absorpt_correction_T_min 0.4723
_exptl_absorpt_correction_type multi-scan
_exptl_absorpt_process_details sadabs
_exptl_crystal_colour colourless
_exptl_crystal_density_diffrn 1.495
_exptl_crystal_density_method 'not measured'
_exptl_crystal_description Prism
_exptl_crystal_F_000 744
_exptl_crystal_size_max 0.35
_exptl_crystal_size_mid 0.20
_exptl_crystal_size_min 0.20
_refine_diff_density_max 0.332
_refine_diff_density_min -0.708
_refine_diff_density_rms 0.049
_refine_ls_extinction_method none
_refine_ls_goodness_of_fit_ref 1.016
_refine_ls_hydrogen_treatment constr
_refine_ls_matrix_type full
_refine_ls_number_parameters 209
_refine_ls_number_reflns 3326
_refine_ls_number_restraints 0
_refine_ls_restrained_S_all 1.016
_refine_ls_R_factor_all 0.0480
_refine_ls_R_factor_gt 0.0357
_refine_ls_shift/su_max 0.014
_refine_ls_shift/su_mean 0.000
_refine_ls_structure_factor_coef Fsqd
_refine_ls_weighting_details 'calc w=1/[\s^2^(Fo^2^)+(0.0508P)^2^+0.6263P] where P=(Fo^2^+2Fc^2^)/3'
_refine_ls_weighting_scheme calc
_refine_ls_wR_factor_gt 0.0917
_refine_ls_wR_factor_ref 0.0987
_reflns_number_gt 2711
_reflns_number_total 3326
_reflns_threshold_expression >2sigma(I)
_cod_data_source_file c7qo00844a2.cif
_cod_data_source_block 1
_cod_depositor_comments
;
The following automatic conversions were performed:

data item '_symmetry_cell_setting' value 'Monoclinic' was changed to
'monoclinic' in accordance with the
/home/saulius/struct/COD-crude-data/automatic-downloads/DataCite-retrospective/RSC/depositions/lib/dictionaries/cif_core.dic
dictionary named 'cif_core.dic' version 2.4.2 last updated on
2011-04-26.

Automatic conversion script
Id: cif_fix_values 6909 2019-04-08 15:41:33Z antanas 
;
_cod_original_sg_symbol_H-M P2(1)/c
_cod_original_formula_sum 'C3.80 H2.80 Br0.20 N0.20 O0.40'
_cod_database_code 1553912

loop_
_symmetry_equiv_pos_as_xyz
'x, y, z'
'-x, y+1/2, -z+1/2'
'-x, -y, -z'
'x, -y-1/2, z-1/2'

loop_
_atom_site_label
_atom_site_type_symbol
_atom_site_fract_x
_atom_site_fract_y
_atom_site_fract_z
_atom_site_U_iso_or_equiv
_atom_site_adp_type
_atom_site_occupancy
_atom_site_symmetry_multiplicity
_atom_site_calc_flag
_atom_site_refinement_flags
Br1 Br 1.128246(17) 0.35673(5) 0.44244(2) 0.06469(14) Uani 1 1 d .
O1 O 0.76596(9) -0.0456(2) 0.28969(11) 0.0405(4) Uani 1 1 d .
O2 O 0.83766(11) -0.3212(3) 0.28565(15) 0.0562(5) Uani 1 1 d .
C7 C 0.83487(13) -0.1493(3) 0.30074(15) 0.0380(5) Uani 1 1 d .
C14 C 0.65615(12) -0.0850(3) 0.16071(16) 0.0370(5) Uani 1 1 d .
C15 C 0.68482(12) 0.0800(3) 0.10736(15) 0.0343(4) Uani 1 1 d .
C8 C 0.69530(13) -0.1432(3) 0.25040(16) 0.0373(5) Uani 1 1 d .
N1 N 0.68764(12) 0.0496(3) 0.01523(13) 0.0457(5) Uani 1 1 d .
C4 C 0.90402(13) -0.0213(3) 0.33436(15) 0.0376(5) Uani 1 1 d .
C12 C 0.58629(14) -0.1841(4) 0.12280(19) 0.0479(6) Uani 1 1 d .
H12 H 0.5593 -0.1502 0.0607 0.057 Uiso 1 1 calc R
C9 C 0.66523(15) -0.2864(4) 0.30284(18) 0.0468(5) Uani 1 1 d .
H9 H 0.6922 -0.3211 0.3648 0.056 Uiso 1 1 calc R
C16 C 0.70485(15) 0.2589(3) 0.15161(17) 0.0442(5) Uani 1 1 d .
H16 H 0.7020 0.2765 0.2172 0.053 Uiso 1 1 calc R
C2 C 1.04558(15) 0.0056(4) 0.3825(2) 0.0544(6) Uani 1 1 d .
H2 H 1.0968 -0.0529 0.3936 0.065 Uiso 1 1 calc R
C3 C 0.97942(15) -0.1057(4) 0.3505(2) 0.0501(6) Uani 1 1 d .
H3 H 0.9850 -0.2417 0.3393 0.060 Uiso 1 1 calc R
C5 C 0.89701(15) 0.1777(4) 0.3493(2) 0.0498(6) Uani 1 1 d .
H5 H 0.8461 0.2376 0.3373 0.060 Uiso 1 1 calc R
C10 C 0.59546(16) -0.3776(4) 0.2634(2) 0.0550(7) Uani 1 1 d .
H10 H 0.5743 -0.4758 0.2991 0.066 Uiso 1 1 calc R
C1 C 1.03696(14) 0.2027(4) 0.39810(17) 0.0455(5) Uani 1 1 d .
C11 C 0.55511(15) -0.3296(4) 0.1726(2) 0.0557(7) Uani 1 1 d .
C19 C 0.71224(17) 0.1987(4) -0.03278(18) 0.0552(6) Uani 1 1 d .
H19 H 0.7154 0.1783 -0.0981 0.066 Uiso 1 1 calc R
C17 C 0.72890(16) 0.4105(4) 0.09970(19) 0.0502(6) Uani 1 1 d .
H17 H 0.7422 0.5343 0.1287 0.060 Uiso 1 1 calc R
C18 C 0.73334(16) 0.3803(4) 0.00601(19) 0.0517(6) Uani 1 1 d .
H18 H 0.7505 0.4814 -0.0315 0.062 Uiso 1 1 calc R
C6 C 0.96365(16) 0.2902(4) 0.3818(2) 0.0555(6) Uani 1 1 d .
H6 H 0.9587 0.4265 0.3927 0.067 Uiso 1 1 calc R
C13 C 0.4793(2) -0.4333(6) 0.1301(3) 0.0932(12) Uani 1 1 d .
H13A H 0.4516 -0.3582 0.0755 0.140 Uiso 1 1 calc R
H13B H 0.4452 -0.4447 0.1784 0.140 Uiso 1 1 calc R
H13C H 0.4917 -0.5643 0.1088 0.140 Uiso 1 1 calc R

loop_
_atom_site_aniso_label
_atom_site_aniso_U_11
_atom_site_aniso_U_22
_atom_site_aniso_U_33
_atom_site_aniso_U_23
_atom_site_aniso_U_13
_atom_site_aniso_U_12
Br1 0.05724(19) 0.0698(2) 0.0665(2) -0.01379(14) 0.00944(13) -0.01889(13)
O1 0.0400(8) 0.0372(8) 0.0424(8) -0.0018(7) 0.0016(6) 0.0027(6)
O2 0.0513(10) 0.0396(10) 0.0752(13) -0.0122(9) 0.0046(9) 0.0042(8)
C7 0.0427(11) 0.0396(12) 0.0316(11) 0.0001(9) 0.0064(9) 0.0052(9)
C14 0.0362(10) 0.0351(11) 0.0407(12) -0.0002(9) 0.0092(9) 0.0020(9)
C15 0.0293(9) 0.0376(11) 0.0354(11) 0.0011(9) 0.0042(8) 0.0025(8)
C8 0.0378(11) 0.0352(11) 0.0403(12) -0.0024(9) 0.0102(9) 0.0033(9)
N1 0.0549(11) 0.0477(12) 0.0335(10) -0.0030(9) 0.0047(8) -0.0089(9)
C4 0.0414(11) 0.0389(12) 0.0325(11) 0.0010(9) 0.0064(9) 0.0032(9)
C12 0.0387(12) 0.0479(14) 0.0549(15) 0.0026(11) 0.0022(10) -0.0043(10)
C9 0.0535(14) 0.0408(12) 0.0485(13) 0.0069(11) 0.0155(11) 0.0050(11)
C16 0.0576(14) 0.0388(13) 0.0376(12) -0.0039(10) 0.0128(10) 0.0023(11)
C2 0.0416(12) 0.0545(15) 0.0654(17) -0.0039(13) 0.0047(11) 0.0049(11)
C3 0.0458(13) 0.0408(13) 0.0617(16) -0.0040(11) 0.0040(11) 0.0060(10)
C5 0.0450(12) 0.0422(14) 0.0619(16) -0.0012(11) 0.0083(11) 0.0065(10)
C10 0.0552(15) 0.0431(14) 0.0724(18) 0.0099(12) 0.0272(14) -0.0020(11)
C1 0.0458(12) 0.0514(14) 0.0396(12) -0.0039(11) 0.0086(10) -0.0073(11)
C11 0.0409(12) 0.0493(15) 0.0782(19) 0.0021(13) 0.0144(12) -0.0060(11)
C19 0.0682(16) 0.0640(17) 0.0332(12) 0.0015(12) 0.0083(11) -0.0122(13)
C17 0.0597(15) 0.0337(12) 0.0561(15) -0.0011(11) 0.0067(12) -0.0042(11)
C18 0.0565(14) 0.0491(15) 0.0483(14) 0.0128(11) 0.0062(11) -0.0104(11)
C6 0.0554(15) 0.0389(13) 0.0733(18) -0.0066(12) 0.0141(13) -0.0032(11)
C13 0.063(2) 0.090(3) 0.122(3) 0.011(2) 0.004(2) -0.0345(19)

loop_
_atom_type_symbol
_atom_type_description
_atom_type_scat_dispersion_real
_atom_type_scat_dispersion_imag
_atom_type_scat_source
C C 0.0033 0.0016 'International Tables Vol C Tables 4.2.6.8 and 6.1.1.4'
H H 0.0000 0.0000 'International Tables Vol C Tables 4.2.6.8 and 6.1.1.4'
N N 0.0061 0.0033 'International Tables Vol C Tables 4.2.6.8 and 6.1.1.4'
O O 0.0106 0.0060 'International Tables Vol C Tables 4.2.6.8 and 6.1.1.4'
Br Br -0.2901 2.4595 'International Tables Vol C Tables 4.2.6.8 and 6.1.1.4'

loop_
_geom_angle_atom_site_label_1
_geom_angle_atom_site_label_2
_geom_angle_atom_site_label_3
_geom_angle
C7 O1 C8 117.78(17)
O2 C7 O1 123.5(2)
O2 C7 C4 125.6(2)
O1 C7 C4 110.93(18)
C8 C14 C12 117.2(2)
C8 C14 C15 122.3(2)
C12 C14 C15 120.4(2)
N1 C15 C16 122.2(2)
N1 C15 C14 117.02(19)
C16 C15 C14 120.77(19)
C9 C8 C14 122.1(2)
C9 C8 O1 119.8(2)
C14 C8 O1 118.04(19)
C19 N1 C15 116.9(2)
C5 C4 C3 118.9(2)
C5 C4 C7 122.9(2)
C3 C4 C7 118.2(2)
C11 C12 C14 122.2(2)
C11 C12 H12 118.9
C14 C12 H12 118.9
C10 C9 C8 118.7(2)
C10 C9 H9 120.7
C8 C9 H9 120.7
C17 C16 C15 119.4(2)
C17 C16 H16 120.3
C15 C16 H16 120.3
C3 C2 C1 119.2(2)
C3 C2 H2 120.4
C1 C2 H2 120.4
C2 C3 C4 120.8(2)
C2 C3 H3 119.6
C4 C3 H3 119.6
C4 C5 C6 120.5(2)
C4 C5 H5 119.8
C6 C5 H5 119.8
C9 C10 C11 121.6(2)
C9 C10 H10 119.2
C11 C10 H10 119.2
C6 C1 C2 121.3(2)
C6 C1 Br1 119.4(2)
C2 C1 Br1 119.35(19)
C12 C11 C10 118.2(2)
C12 C11 C13 121.0(3)
C10 C11 C13 120.8(3)
N1 C19 C18 124.4(2)
N1 C19 H19 117.8
C18 C19 H19 117.8
C18 C17 C16 118.9(2)
C18 C17 H17 120.5
C16 C17 H17 120.5
C17 C18 C19 118.1(2)
C17 C18 H18 120.9
C19 C18 H18 120.9
C1 C6 C5 119.3(2)
C1 C6 H6 120.3
C5 C6 H6 120.3
C11 C13 H13A 109.5
C11 C13 H13B 109.5
H13A C13 H13B 109.5
C11 C13 H13C 109.5
H13A C13 H13C 109.5
H13B C13 H13C 109.5

loop_
_geom_bond_atom_site_label_1
_geom_bond_atom_site_label_2
_geom_bond_distance
Br1 C1 1.897(2)
O1 C7 1.361(3)
O1 C8 1.407(3)
O2 C7 1.195(3)
C7 C4 1.481(3)
C14 C8 1.390(3)
C14 C12 1.396(3)
C14 C15 1.489(3)
C15 N1 1.336(3)
C15 C16 1.389(3)
C8 C9 1.383(3)
N1 C19 1.335(3)
C4 C5 1.383(3)
C4 C3 1.395(3)
C12 C11 1.381(4)
C12 H12 0.9500
C9 C10 1.375(4)
C9 H9 0.9500
C16 C17 1.376(3)
C16 H16 0.9500
C2 C3 1.372(4)
C2 C1 1.376(4)
C2 H2 0.9500
C3 H3 0.9500
C5 C6 1.385(4)
C5 H5 0.9500
C10 C11 1.392(4)
C10 H10 0.9500
C1 C6 1.372(4)
C11 C13 1.508(4)
C19 C18 1.379(4)
C19 H19 0.9500
C17 C18 1.364(4)
C17 H17 0.9500
C18 H18 0.9500
C6 H6 0.9500
C13 H13A 0.9800
C13 H13B 0.9800
C13 H13C 0.9800

loop_
_geom_torsion_atom_site_label_1
_geom_torsion_atom_site_label_2
_geom_torsion_atom_site_label_3
_geom_torsion_atom_site_label_4
_geom_torsion
C8 O1 C7 O2 -5.8(3)
C8 O1 C7 C4 174.78(17)
C8 C14 C15 N1 133.4(2)
C12 C14 C15 N1 -48.7(3)
C8 C14 C15 C16 -48.7(3)
C12 C14 C15 C16 129.1(2)
C12 C14 C8 C9 -3.0(3)
C15 C14 C8 C9 174.9(2)
C12 C14 C8 O1 179.80(19)
C15 C14 C8 O1 -2.3(3)
C7 O1 C8 C9 69.9(3)
C7 O1 C8 C14 -112.8(2)
C16 C15 N1 C19 1.2(3)
C14 C15 N1 C19 179.0(2)
O2 C7 C4 C5 179.1(2)
O1 C7 C4 C5 -1.5(3)
O2 C7 C4 C3 -0.2(4)
O1 C7 C4 C3 179.2(2)
C8 C14 C12 C11 2.1(4)
C15 C14 C12 C11 -175.9(2)
C14 C8 C9 C10 1.9(3)
O1 C8 C9 C10 179.0(2)
N1 C15 C16 C17 -0.4(4)
C14 C15 C16 C17 -178.1(2)
C1 C2 C3 C4 -0.3(4)
C5 C4 C3 C2 1.2(4)
C7 C4 C3 C2 -179.5(2)
C3 C4 C5 C6 -1.4(4)
C7 C4 C5 C6 179.3(2)
C8 C9 C10 C11 0.2(4)
C3 C2 C1 C6 -0.4(4)
C3 C2 C1 Br1 179.9(2)
C14 C12 C11 C10 -0.1(4)
C14 C12 C11 C13 179.6(3)
C9 C10 C11 C12 -1.1(4)
C9 C10 C11 C13 179.2(3)
C15 N1 C19 C18 -1.1(4)
C15 C16 C17 C18 -0.8(4)
C16 C17 C18 C19 0.9(4)
N1 C19 C18 C17 0.0(4)
C2 C1 C6 C5 0.2(4)
Br1 C1 C6 C5 179.9(2)
C4 C5 C6 C1 0.7(4)
